data_1555025
loop_
_publ_author_name
'Yang, Zhijia'
'Pi, Chao'
'Cui, Xiuling'
'Wu, Yangjie'

_publ_section_title
;
 One-pot synthesis of pyranoquinolin-1-ones via Rh(iii)-catalysed redox
 annulation of 3-carboxyquinolines and alkynes
;
_journal_issue 16
_journal_name_full 'Organic Chemistry Frontiers'
_journal_page_first 2897
_journal_paper_doi 10.1039/C9QO00710E
_journal_volume 6
_journal_year 2019
_chemical_formula_moiety 'C26 H18 F3 N O2'
_chemical_formula_sum 'C26 H18 F3 N O2'
_chemical_formula_weight 433.41
_space_group_crystal_system triclinic
_space_group_IT_number 2
_space_group_name_Hall '-P 1'
_space_group_name_H-M_alt 'P -1'
_atom_sites_solution_hydrogens mixed
_atom_sites_solution_primary direct
_audit_creation_date 2018-05-23
_audit_creation_method
;
Olex2 1.2
(compiled 2018.05.18 svn.r3508 for OlexSys, GUI svn.r5497)
;
_audit_update_record
;
2018-06-19 deposited with the CCDC.	2019-06-27 downloaded from the CCDC.
;
_cell_angle_alpha 79.201(4)
_cell_angle_beta 85.566(5)
_cell_angle_gamma 73.057(7)
_cell_formula_units_Z 2
_cell_length_a 6.4787(5)
_cell_length_b 10.7989(7)
_cell_length_c 16.2052(6)
_cell_measurement_reflns_used 1693
_cell_measurement_temperature 293(2)
_cell_measurement_theta_max 59.4060
_cell_measurement_theta_min 4.3420
_cell_volume 1065.03(12)
_computing_cell_refinement
;
CrysAlisPro, Agilent Technologies,
Version 1.171.37.35 (release 13-08-2014 CrysAlis171 .NET)
(compiled Aug 13 2014,18:06:01)
;
_computing_data_collection
;
CrysAlisPro, Agilent Technologies,
Version 1.171.37.35 (release 13-08-2014 CrysAlis171 .NET)
(compiled Aug 13 2014,18:06:01)
;
_computing_data_reduction
;
CrysAlisPro, Agilent Technologies,
Version 1.171.37.35 (release 13-08-2014 CrysAlis171 .NET)
(compiled Aug 13 2014,18:06:01)
;
_computing_molecular_graphics 'Olex2 (Dolomanov et al., 2009)'
_computing_publication_material 'Olex2 (Dolomanov et al., 2009)'
_computing_structure_refinement 'ShelXL (Sheldrick, 2015)'
_computing_structure_solution 'ShelXS (Sheldrick, 2008)'
_diffrn_ambient_temperature 293(2)
_diffrn_detector 'CCD plate'
_diffrn_detector_area_resol_mean 16.2312
_diffrn_detector_type Eos
_diffrn_measured_fraction_theta_full 0.997
_diffrn_measured_fraction_theta_max 0.997
_diffrn_measurement_details
;
#__ type_ start__ end____ width___ exp.time_
  1 omega  -23.00   71.00   0.5000    1.0000
omega____ theta____ kappa____ phi______ frames
    -        0.0000   37.0000   30.0000 188

#__ type_ start__ end____ width___ exp.time_
  2 omega  -49.00   37.00   0.5000    1.7500
omega____ theta____ kappa____ phi______ frames
    -      -33.5000   37.0000  150.0000 172

#__ type_ start__ end____ width___ exp.time_
  3 omega -108.00  -32.00   0.5000    1.7500
omega____ theta____ kappa____ phi______ frames
    -      -33.5000  178.0000   90.0000 152

#__ type_ start__ end____ width___ exp.time_
  4 omega -108.00  -32.00   0.5000    1.7500
omega____ theta____ kappa____ phi______ frames
    -      -33.5000  178.0000 -180.0000 152

#__ type_ start__ end____ width___ exp.time_
  5 omega  -89.00    2.00   0.5000    1.7500
omega____ theta____ kappa____ phi______ frames
    -      -33.5000  126.0000  109.0000 182

#__ type_ start__ end____ width___ exp.time_
  6 omega   58.00   95.00   0.5000    1.7500
omega____ theta____ kappa____ phi______ frames
    -       36.5437  178.0000 -150.0000 74

#__ type_ start__ end____ width___ exp.time_
  7 omega   36.00   91.00   0.5000    1.7500
omega____ theta____ kappa____ phi______ frames
    -       36.5437 -126.0000   33.0000 110

#__ type_ start__ end____ width___ exp.time_
  8 omega  -36.00   72.00   0.5000    1.7500
omega____ theta____ kappa____ phi______ frames
    -       36.5437  -19.0000  -90.0000 216

#__ type_ start__ end____ width___ exp.time_
  9 omega   10.00   46.00   0.5000    1.7500
omega____ theta____ kappa____ phi______ frames
    -       36.5437  -57.0000 -150.0000 72

#__ type_ start__ end____ width___ exp.time_
 10 omega  -28.00    2.00   0.5000    1.7500
omega____ theta____ kappa____ phi______ frames
    -       36.5437  -57.0000 -150.0000 60

#__ type_ start__ end____ width___ exp.time_
 11 omega   22.00   55.00   0.5000    1.7500
omega____ theta____ kappa____ phi______ frames
    -       36.5437  -37.0000 -150.0000 66

#__ type_ start__ end____ width___ exp.time_
 12 omega   -7.00   19.00   0.5000    1.7500
omega____ theta____ kappa____ phi______ frames
    -       36.5437  -37.0000 -150.0000 52

#__ type_ start__ end____ width___ exp.time_
 13 omega   42.00   93.00   0.5000    1.7500
omega____ theta____ kappa____ phi______ frames
    -       36.5437   57.0000   90.0000 102

#__ type_ start__ end____ width___ exp.time_
 14 omega   78.00  109.00   0.5000    1.7500
omega____ theta____ kappa____ phi______ frames
    -       36.5437   19.0000 -120.0000 62

#__ type_ start__ end____ width___ exp.time_
 15 omega    1.00   54.00   0.5000    1.7500
omega____ theta____ kappa____ phi______ frames
    -       36.5437   19.0000 -120.0000 106

#__ type_ start__ end____ width___ exp.time_
 16 omega   62.00   90.00   0.5000    1.7500
omega____ theta____ kappa____ phi______ frames
    -       36.5437  178.0000  150.0000 56

#__ type_ start__ end____ width___ exp.time_
 17 omega   39.00   66.00   0.5000   13.5000
omega____ theta____ kappa____ phi______ frames
    -      108.0000  -30.0000   90.0000 54

#__ type_ start__ end____ width___ exp.time_
 18 omega  112.00  157.00   0.5000   13.5000
omega____ theta____ kappa____ phi______ frames
    -      108.0000  111.0000   90.0000 90

#__ type_ start__ end____ width___ exp.time_
 19 omega   37.00   91.00   0.5000   13.5000
omega____ theta____ kappa____ phi______ frames
    -      108.0000  -30.0000  -90.0000 108

#__ type_ start__ end____ width___ exp.time_
 20 omega   88.00  133.00   0.5000   13.5000
omega____ theta____ kappa____ phi______ frames
    -      108.0000   45.0000 -120.0000 90

#__ type_ start__ end____ width___ exp.time_
 21 omega   50.00  128.00   0.5000   13.5000
omega____ theta____ kappa____ phi______ frames
    -      108.0000  -61.0000  -30.0000 156

#__ type_ start__ end____ width___ exp.time_
 22 omega   40.00   84.00   0.5000   13.5000
omega____ theta____ kappa____ phi______ frames
    -      108.0000  -94.0000  120.0000 88

#__ type_ start__ end____ width___ exp.time_
 23 omega   54.00   99.00   0.5000   13.5000
omega____ theta____ kappa____ phi______ frames
    -      108.0000  -94.0000  -60.0000 90

#__ type_ start__ end____ width___ exp.time_
 24 omega   39.00   96.00   0.5000   13.5000
omega____ theta____ kappa____ phi______ frames
    -      108.0000  -94.0000 -180.0000 114

#__ type_ start__ end____ width___ exp.time_
 25 omega   42.00   72.00   0.5000   13.5000
omega____ theta____ kappa____ phi______ frames
    -      108.0000  -15.0000  -30.0000 60

#__ type_ start__ end____ width___ exp.time_
 26 omega   99.00  152.00   0.5000   13.5000
omega____ theta____ kappa____ phi______ frames
    -      108.0000  -15.0000  -30.0000 106

#__ type_ start__ end____ width___ exp.time_
 27 omega   38.00   84.00   0.5000   13.5000
omega____ theta____ kappa____ phi______ frames
    -      108.0000  -30.0000  120.0000 92

#__ type_ start__ end____ width___ exp.time_
 28 omega   77.00  115.00   0.5000   13.5000
omega____ theta____ kappa____ phi______ frames
    -      108.0000 -111.0000   60.0000 76

#__ type_ start__ end____ width___ exp.time_
 29 omega   38.00   87.00   0.5000   13.5000
omega____ theta____ kappa____ phi______ frames
    -      108.0000  -30.0000 -150.0000 98

#__ type_ start__ end____ width___ exp.time_
 30 omega   37.00   84.00   0.5000   13.5000
omega____ theta____ kappa____ phi______ frames
    -      108.0000  -30.0000   60.0000 94

#__ type_ start__ end____ width___ exp.time_
 31 omega   66.00  128.00   0.5000   13.5000
omega____ theta____ kappa____ phi______ frames
    -      108.0000  -61.0000  150.0000 124

#__ type_ start__ end____ width___ exp.time_
 32 omega  108.00  135.00   0.5000   13.5000
omega____ theta____ kappa____ phi______ frames
    -      108.0000   61.0000    0.0000 54

#__ type_ start__ end____ width___ exp.time_
 33 omega   92.00  170.00   0.5000   13.5000
omega____ theta____ kappa____ phi______ frames
    -      108.0000   30.0000 -180.0000 156

#__ type_ start__ end____ width___ exp.time_
 34 omega   72.00  108.00   0.5000   13.5000
omega____ theta____ kappa____ phi______ frames
    -      108.0000  -94.0000 -120.0000 72

#__ type_ start__ end____ width___ exp.time_
 35 omega   84.00  130.00   0.5000   13.5000
omega____ theta____ kappa____ phi______ frames
    -      108.0000   77.0000   60.0000 92
;
_diffrn_measurement_device 'four-circle diffractometer'
_diffrn_measurement_device_type 'Xcalibur, Eos, Gemini'
_diffrn_measurement_method '\w scans'
_diffrn_orient_matrix_UB_11 0.1295426000
_diffrn_orient_matrix_UB_12 -0.1435144000
_diffrn_orient_matrix_UB_13 0.0309291000
_diffrn_orient_matrix_UB_21 -0.0586682000
_diffrn_orient_matrix_UB_22 0.0189156000
_diffrn_orient_matrix_UB_23 0.0916531000
_diffrn_orient_matrix_UB_31 -0.2039716000
_diffrn_orient_matrix_UB_32 -0.0443940000
_diffrn_orient_matrix_UB_33 -0.0038676000
_diffrn_radiation_monochromator graphite
_diffrn_radiation_probe x-ray
_diffrn_radiation_type CuK\a
_diffrn_radiation_wavelength 1.54184
_diffrn_reflns_av_R_equivalents 0.0240
_diffrn_reflns_av_unetI/netI 0.0383
_diffrn_reflns_Laue_measured_fraction_full 0.997
_diffrn_reflns_Laue_measured_fraction_max 0.997
_diffrn_reflns_limit_h_max 5
_diffrn_reflns_limit_h_min -7
_diffrn_reflns_limit_k_max 11
_diffrn_reflns_limit_k_min -12
_diffrn_reflns_limit_l_max 19
_diffrn_reflns_limit_l_min -19
_diffrn_reflns_number 7706
_diffrn_reflns_point_group_measured_fraction_full 0.997
_diffrn_reflns_point_group_measured_fraction_max 0.997
_diffrn_reflns_theta_full 67.078
_diffrn_reflns_theta_max 67.078
_diffrn_reflns_theta_min 4.345
_diffrn_source 'Enhance (Cu) X-ray Source'
_exptl_absorpt_coefficient_mu 0.868
_exptl_absorpt_correction_T_max 1.00000
_exptl_absorpt_correction_T_min 0.94928
_exptl_absorpt_correction_type multi-scan
_exptl_absorpt_process_details
;
CrysAlisPro, Agilent Technologies,
Version 1.171.37.35 (release 13-08-2014 CrysAlis171 .NET)
(compiled Aug 13 2014,18:06:01)
Empirical absorption correction using spherical harmonics,
 implemented in SCALE3 ABSPACK scaling algorithm.
;
_exptl_crystal_colour colourless
_exptl_crystal_colour_primary colourless
_exptl_crystal_density_diffrn 1.352
_exptl_crystal_description prism
_exptl_crystal_F_000 448
_exptl_crystal_size_max 0.12
_exptl_crystal_size_mid 0.11
_exptl_crystal_size_min 0.09
_refine_diff_density_max 0.394
_refine_diff_density_min -0.382
_refine_diff_density_rms 0.055
_refine_ls_extinction_method none
_refine_ls_goodness_of_fit_ref 1.060
_refine_ls_hydrogen_treatment constr
_refine_ls_matrix_type full
_refine_ls_number_parameters 325
_refine_ls_number_reflns 3782
_refine_ls_number_restraints 21
_refine_ls_restrained_S_all 1.063
_refine_ls_R_factor_all 0.1246
_refine_ls_R_factor_gt 0.0857
_refine_ls_shift/su_max 0.000
_refine_ls_shift/su_mean 0.000
_refine_ls_structure_factor_coef Fsqd
_refine_ls_weighting_details 'w=1/[\s^2^(Fo^2^)+(0.1714P)^2^+0.1087P] where P=(Fo^2^+2Fc^2^)/3'
_refine_ls_weighting_scheme calc
_refine_ls_wR_factor_gt 0.2528
_refine_ls_wR_factor_ref 0.2922
_reflns_Friedel_coverage 0.000
_reflns_number_gt 2257
_reflns_number_total 3782
_reflns_threshold_expression 'I > 2\s(I)'
_cod_data_source_file c9qo00710e2.cif
_cod_data_source_block 2018062556
_cod_database_code 1555025
_shelx_shelxl_version_number 2014/7
_chemical_oxdiff_formula C15H15O3N4F1
_shelx_space_group_comment
;
The symmetry employed for this shelxl refinement is uniquely defined
by the following loop, which should always be used as a source of
symmetry information in preference to the above space-group names.
They are only intended as comments.
;
_shelx_estimated_absorpt_t_max 0.926
_shelx_estimated_absorpt_t_min 0.903
_reflns_odcompleteness_completeness 99.68
_reflns_odcompleteness_iscentric 1
_reflns_odcompleteness_theta 66.97
_olex2_refinement_description
;
1. Fixed Uiso
 At 1.2 times of:
  All C(H) groups
 At 1.5 times of:
  All C(H,H,H) groups
2. Restrained distances
 C8A-C7A
 1.39 with sigma of 0.02
 C8A-C10A
 1.39 with sigma of 0.02
 C9-C8A
 1.39 with sigma of 0.02
 C7A-C6A
 1.39 with sigma of 0.02
 C8-C7
 1.39 with sigma of 0.02
 C5A-C6A
 1.39 with sigma of 0.02
 C13-C11A
 1.55 with sigma of 0.02
 C12A-O1
 1.45 with sigma of 0.02
3. Rigid bond restraints
 C18, C13
 with sigma for 1-2 distances of 0.001 and sigma for 1-3 distances of 0.001
4. Uiso/Uaniso restraints and constraints
Uanis(C18) \\sim Ueq, Uanis(C13) \\sim Ueq: with sigma of 0.01 and sigma for
terminal atoms of 0.02
Uanis(F3) = Uanis(F3A)
Uanis(F2) = Uanis(F2A)
Uanis(F1) = Uanis(F1A)
Uanis(C2) = Uanis(C2A)
Uanis(C1) = Uanis(C1A)
Uanis(C3) = Uanis(C3A)
Uanis(C4) = Uanis(C4A)
Uanis(C5) = Uanis(C5A)
Uanis(C6) = Uanis(C6A)
Uanis(N1) = Uanis(N1A)
Uanis(C10) = Uanis(C10A)
Uanis(C11) = Uanis(C11A)
Uanis(C12) = Uanis(C12A)
Uanis(C8) = Uanis(C8A)
Uanis(C7) = Uanis(C7A)
5. Others
 Sof(F1A)=Sof(F2A)=Sof(F3A)=1-FVAR(1)
 Sof(F1)=Sof(F2)=Sof(F3)=FVAR(1)
 Sof(C5A)=Sof(C4A)=Sof(H4A)=Sof(C3A)=Sof(H3A)=Sof(C2A)=Sof(H2A)=Sof(C1A)=
 Sof(H1A)=Sof(C6A)=Sof(C7A)=Sof(H7A)=Sof(C8A)=Sof(C10A)=Sof(C11A)=Sof(H11A)=
 Sof(C12A)=Sof(H12A)=Sof(N1A)=1-FVAR(2)
 Sof(C1)=Sof(H1)=Sof(C2)=Sof(H2)=Sof(C3)=Sof(H3)=Sof(C4)=Sof(H4)=Sof(C5)=
 Sof(C6)=Sof(C7)=Sof(H7)=Sof(C8)=Sof(C10)=Sof(C11)=Sof(H11)=Sof(C12)=Sof(H12)=
 Sof(N1)=FVAR(2)
6.a Riding coordinates:
 C11A(H11A)
6.b Ternary CH refined with riding coordinates:
 C11(H11), C12(H12), C12A(H12A)
6.c Aromatic/amide H refined with riding coordinates:
 C1(H1), C2(H2), C3(H3), C4(H4), C4A(H4A), C3A(H3A), C2A(H2A), C1A(H1A),
 C7(H7), C7A(H7A), C14(H14), C15(H15), C17(H17), C18(H18), C21(H21), C22(H22),
 C24(H24), C25(H25)
6.d Fitted hexagon refined as free rotating group:
 C5A(C4A,C3A,C2A,C1A,C6A)
6.e Idealised Me refined as rotating group:
 C26(H26A,H26B,H26C)
;
_olex2_submission_special_instructions 'No special instructions were received'

loop_
_space_group_symop_operation_xyz
'x, y, z'
'-x, -y, -z'

loop_
_atom_site_label
_atom_site_type_symbol
_atom_site_fract_x
_atom_site_fract_y
_atom_site_fract_z
_atom_site_U_iso_or_equiv
_atom_site_adp_type
_atom_site_occupancy
_atom_site_site_symmetry_order
_atom_site_calc_flag
_atom_site_refinement_flags_posn
_atom_site_refinement_flags_adp
_atom_site_refinement_flags_occupancy
_atom_site_disorder_assembly
_atom_site_disorder_group
C1 C 1.1779(18) 0.6312(11) 0.4657(8) 0.140(6) Uani 0.747(6) 1 d . . P A 1
H1 H 1.2429 0.6581 0.5056 0.167 Uiso 0.747(6) 1 calc R . P A 1
C2 C 1.2618(17) 0.5095(11) 0.4467(7) 0.147(6) Uani 0.747(6) 1 d . . P A 1
H2 H 1.3821 0.4531 0.4752 0.176 Uiso 0.747(6) 1 calc R . P A 1
C3 C 1.1732(16) 0.4663(9) 0.3859(7) 0.111(4) Uani 0.747(6) 1 d . . P A 1
H3 H 1.2327 0.3818 0.3743 0.133 Uiso 0.747(6) 1 calc R . P A 1
C4 C 1.001(2) 0.5479(15) 0.3442(11) 0.099(4) Uani 0.747(6) 1 d . . P A 1
H4 H 0.9440 0.5192 0.3028 0.118 Uiso 0.747(6) 1 calc R . P A 1
C5 C 0.9041(18) 0.6753(16) 0.3610(13) 0.0720(18) Uani 0.747(6) 1 d . . P A 1
C5A C 0.924(5) 0.681(5) 0.358(4) 0.0720(18) Uani 0.253(6) 1 d D . P A 2
C4A C 1.024(6) 0.562(5) 0.330(3) 0.099(4) Uani 0.253(6) 1 d G . P A 2
H4A H 0.9497 0.5302 0.2963 0.118 Uiso 0.253(6) 1 calc R . P A 2
C3A C 1.233(5) 0.492(3) 0.354(2) 0.111(4) Uani 0.253(6) 1 d G . P A 2
H3A H 1.2995 0.4134 0.3354 0.133 Uiso 0.253(6) 1 calc R . P A 2
C2A C 1.343(4) 0.541(3) 0.405(2) 0.147(6) Uani 0.253(6) 1 d G . P A 2
H2A H 1.4836 0.4938 0.4204 0.176 Uiso 0.253(6) 1 calc R . P A 2
C1A C 1.244(5) 0.659(3) 0.432(2) 0.140(6) Uani 0.253(6) 1 d G . P A 2
H1A H 1.3180 0.6911 0.4664 0.167 Uiso 0.253(6) 1 calc R . P A 2
C6A C 1.035(5) 0.729(3) 0.409(3) 0.076(3) Uani 0.253(6) 1 d DG . P A 2
C6 C 0.9934(16) 0.7170(10) 0.4253(8) 0.076(3) Uani 0.747(6) 1 d . . P A 1
C7 C 0.9136(12) 0.8513(8) 0.4381(7) 0.066(2) Uani 0.747(6) 1 d D . P A 1
H7 H 0.9841 0.8886 0.4702 0.079 Uiso 0.747(6) 1 calc R . P A 1
C7A C 0.876(4) 0.830(3) 0.439(3) 0.066(2) Uani 0.253(6) 1 d D . P A 2
H7A H 0.8696 0.8283 0.4970 0.079 Uiso 0.253(6) 1 calc R . P A 2
C8 C 0.726(4) 0.9182(14) 0.3989(14) 0.054(3) Uani 0.747(6) 1 d D . P A 1
C8A C 0.727(13) 0.933(5) 0.392(4) 0.054(3) Uani 0.253(6) 1 d D . P A 2
C9 C 0.6207(5) 1.0549(3) 0.4152(2) 0.0581(8) Uani 1 1 d D . . . .
C10 C 0.6307(16) 0.8667(10) 0.3425(5) 0.0554(17) Uani 0.747(6) 1 d . . P A 1
C10A C 0.671(6) 0.882(4) 0.326(2) 0.0554(17) Uani 0.253(6) 1 d D . P A 2
C11 C 0.4168(7) 0.9516(4) 0.3042(3) 0.0559(10) Uani 0.747(6) 1 d . . P A 1
H11 H 0.3002 0.9420 0.3450 0.067 Uiso 0.747(6) 1 calc R . P A 1
C11A C 0.518(2) 0.9776(13) 0.2634(8) 0.0559(10) Uani 0.253(6) 1 d D . P A 2
H11A H 0.6392 1.0248 0.2587 0.067 Uiso 0.253(6) 1 d R . P A 2
C12 C 0.4178(9) 1.0956(5) 0.2875(3) 0.0599(12) Uani 0.747(6) 1 d . . P A 1
H12 H 0.5331 1.1072 0.2466 0.072 Uiso 0.747(6) 1 calc R . P A 1
C12A C 0.355(3) 1.0622(16) 0.3157(11) 0.0599(12) Uani 0.253(6) 1 d D . P A 2
H12A H 0.2671 1.0122 0.3512 0.072 Uiso 0.253(6) 1 calc R . P A 2
C13 C 0.3728(7) 0.9113(4) 0.2222(3) 0.0760(10) Uani 1 1 d D U . . .
C14 C 0.1969(8) 0.8684(5) 0.2243(3) 0.0919(14) Uani 1 1 d . . . . .
H14 H 0.1088 0.8690 0.2724 0.110 Uiso 1 1 calc R . . . .
C15 C 0.1450(8) 0.8243(6) 0.1577(3) 0.0932(14) Uani 1 1 d . . . . .
H15 H 0.0252 0.7923 0.1622 0.112 Uiso 1 1 calc R . . . .
C16 C 0.2634(6) 0.8257(4) 0.0851(2) 0.0708(10) Uani 1 1 d . . . . .
C17 C 0.4437(8) 0.8695(5) 0.0803(3) 0.0887(13) Uani 1 1 d . . . . .
H17 H 0.5294 0.8705 0.0316 0.106 Uiso 1 1 calc R . . . .
C18 C 0.4961(7) 0.9123(5) 0.1499(3) 0.0891(12) Uani 1 1 d . U . . .
H18 H 0.6178 0.9422 0.1469 0.107 Uiso 1 1 calc R . . . .
C19 C 0.2012(11) 0.7805(6) 0.0133(3) 0.1009(16) Uani 1 1 d . . . . .
C20 C 0.2074(6) 1.1890(4) 0.2569(3) 0.0692(10) Uani 1 1 d . . . . .
C21 C 0.2181(9) 1.2727(5) 0.1823(3) 0.0906(13) Uani 1 1 d . . . . .
H21 H 0.3487 1.2648 0.1527 0.109 Uiso 1 1 calc R . . . .
C22 C 0.0347(11) 1.3685(5) 0.1514(3) 0.1060(17) Uani 1 1 d . . . . .
H22 H 0.0445 1.4242 0.1009 0.127 Uiso 1 1 calc R . . . .
C23 C -0.1607(9) 1.3837(5) 0.1929(4) 0.1010(18) Uani 1 1 d . . . . .
C24 C -0.1727(7) 1.2996(5) 0.2666(4) 0.0982(16) Uani 1 1 d . . . . .
H24 H -0.3046 1.3070 0.2952 0.118 Uiso 1 1 calc R . . . .
C25 C 0.0094(7) 1.2034(4) 0.2991(3) 0.0855(12) Uani 1 1 d . . . . .
H25 H -0.0014 1.1480 0.3496 0.103 Uiso 1 1 calc R . . . .
C26 C -0.3592(13) 1.4948(7) 0.1609(6) 0.173(4) Uani 1 1 d . . . . .
H26A H -0.4563 1.4596 0.1371 0.260 Uiso 1 1 calc GR . . . .
H26B H -0.3153 1.5581 0.1188 0.260 Uiso 1 1 calc GR . . . .
H26C H -0.4306 1.5367 0.2068 0.260 Uiso 1 1 calc GR . . . .
F1 F -0.0112(11) 0.8252(11) -0.0020(5) 0.171(4) Uani 0.635(6) 1 d . . P B 1
F1A F 0.064(2) 0.708(3) 0.0359(10) 0.171(4) Uani 0.365(6) 1 d . . P B 2
F2 F 0.239(2) 0.6549(8) 0.0200(6) 0.188(5) Uani 0.635(6) 1 d . . P B 1
F2A F 0.375(4) 0.7040(14) -0.0193(13) 0.188(5) Uani 0.365(6) 1 d . . P B 2
F3 F 0.280(2) 0.8225(15) -0.0614(5) 0.198(5) Uani 0.635(6) 1 d . . P B 1
F3A F 0.138(4) 0.871(3) -0.0469(10) 0.198(5) Uani 0.365(6) 1 d . . P B 2
N1 N 0.719(2) 0.7479(11) 0.3248(7) 0.067(2) Uani 0.747(6) 1 d . . P A 1
N1A N 0.752(7) 0.767(4) 0.307(3) 0.067(2) Uani 0.253(6) 1 d . . P A 2
O1 O 0.4557(4) 1.1315(2) 0.36636(16) 0.0665(7) Uani 1 1 d D . . . .
O2 O 0.6717(4) 1.1001(3) 0.47055(18) 0.0745(8) Uani 1 1 d . . . . .

loop_
_atom_site_aniso_label
_atom_site_aniso_U_11
_atom_site_aniso_U_22
_atom_site_aniso_U_33
_atom_site_aniso_U_23
_atom_site_aniso_U_13
_atom_site_aniso_U_12
C1 0.131(8) 0.106(6) 0.174(11) -0.077(8) -0.094(8) 0.035(5)
C2 0.132(8) 0.111(7) 0.183(12) -0.075(8) -0.088(8) 0.042(6)
C3 0.107(7) 0.074(5) 0.148(9) -0.050(6) -0.038(6) 0.009(4)
C4 0.111(5) 0.066(4) 0.122(7) -0.039(5) -0.041(5) -0.005(3)
C5 0.075(3) 0.058(2) 0.086(3) -0.021(2) -0.020(3) -0.012(2)
C5A 0.075(3) 0.058(2) 0.086(3) -0.021(2) -0.020(3) -0.012(2)
C4A 0.111(5) 0.066(4) 0.122(7) -0.039(5) -0.041(5) -0.005(3)
C3A 0.107(7) 0.074(5) 0.148(9) -0.050(6) -0.038(6) 0.009(4)
C2A 0.132(8) 0.111(7) 0.183(12) -0.075(8) -0.088(8) 0.042(6)
C1A 0.131(8) 0.106(6) 0.174(11) -0.077(8) -0.094(8) 0.035(5)
C6A 0.077(5) 0.070(3) 0.081(6) -0.029(4) -0.019(4) -0.005(3)
C6 0.077(5) 0.070(3) 0.081(6) -0.029(4) -0.019(4) -0.005(3)
C7 0.066(4) 0.065(4) 0.078(2) -0.033(3) -0.016(3) -0.020(3)
C7A 0.066(4) 0.065(4) 0.078(2) -0.033(3) -0.016(3) -0.020(3)
C8 0.0554(17) 0.057(4) 0.053(4) -0.015(4) -0.001(3) -0.018(3)
C8A 0.0554(17) 0.057(4) 0.053(4) -0.015(4) -0.001(3) -0.018(3)
C9 0.0564(17) 0.0613(19) 0.0631(19) -0.0228(15) 0.0023(14) -0.0203(15)
C10 0.063(5) 0.048(3) 0.061(4) -0.011(3) -0.005(3) -0.024(2)
C10A 0.063(5) 0.048(3) 0.061(4) -0.011(3) -0.005(3) -0.024(2)
C11 0.054(2) 0.059(2) 0.059(2) -0.0154(19) -0.0014(17) -0.0198(18)
C11A 0.054(2) 0.059(2) 0.059(2) -0.0154(19) -0.0014(17) -0.0198(18)
C12 0.065(3) 0.057(3) 0.064(3) -0.016(2) -0.004(2) -0.022(2)
C12A 0.065(3) 0.057(3) 0.064(3) -0.016(2) -0.004(2) -0.022(2)
C13 0.084(2) 0.0585(19) 0.085(2) -0.0265(18) -0.0267(16) -0.0049(17)
C14 0.104(3) 0.110(4) 0.081(3) -0.040(3) 0.009(2) -0.048(3)
C15 0.083(3) 0.119(4) 0.100(3) -0.046(3) 0.006(2) -0.048(3)
C16 0.074(2) 0.073(2) 0.069(2) -0.0192(17) -0.0141(17) -0.0192(18)
C17 0.098(3) 0.095(3) 0.077(3) -0.014(2) 0.009(2) -0.036(3)
C18 0.077(2) 0.091(3) 0.113(3) -0.028(3) -0.0090(19) -0.037(2)
C19 0.123(4) 0.100(4) 0.081(3) -0.026(3) -0.030(3) -0.021(3)
C20 0.073(2) 0.060(2) 0.078(2) -0.0206(17) -0.0181(18) -0.0141(17)
C21 0.101(3) 0.091(3) 0.084(3) -0.021(2) -0.003(2) -0.030(3)
C22 0.149(5) 0.074(3) 0.089(3) -0.008(2) -0.029(3) -0.020(3)
C23 0.105(4) 0.064(3) 0.137(4) -0.035(3) -0.060(3) -0.003(2)
C24 0.068(2) 0.074(3) 0.159(5) -0.037(3) -0.014(3) -0.017(2)
C25 0.086(3) 0.062(2) 0.108(3) -0.014(2) 0.000(2) -0.022(2)
C26 0.167(6) 0.096(4) 0.245(9) -0.048(5) -0.130(6) 0.022(4)
F1 0.115(4) 0.257(10) 0.157(6) -0.097(7) -0.057(4) -0.027(6)
F1A 0.115(4) 0.257(10) 0.157(6) -0.097(7) -0.057(4) -0.027(6)
F2 0.285(13) 0.102(5) 0.199(8) -0.056(5) -0.128(9) -0.039(5)
F2A 0.285(13) 0.102(5) 0.199(8) -0.056(5) -0.128(9) -0.039(5)
F3 0.254(13) 0.325(14) 0.080(4) -0.088(5) 0.044(6) -0.163(13)
F3A 0.254(13) 0.325(14) 0.080(4) -0.088(5) 0.044(6) -0.163(13)
N1 0.081(5) 0.051(4) 0.076(6) -0.017(4) -0.019(4) -0.020(2)
N1A 0.081(5) 0.051(4) 0.076(6) -0.017(4) -0.019(4) -0.020(2)
O1 0.0671(14) 0.0586(13) 0.0787(16) -0.0281(11) -0.0074(12) -0.0135(11)
O2 0.0756(15) 0.0733(16) 0.0854(17) -0.0394(14) -0.0106(13) -0.0195(13)

loop_
_atom_type_symbol
_atom_type_description
_atom_type_scat_dispersion_real
_atom_type_scat_dispersion_imag
_atom_type_scat_source
C C 0.0181 0.0091 'International Tables Vol C Tables 4.2.6.8 and 6.1.1.4'
H H 0.0000 0.0000 'International Tables Vol C Tables 4.2.6.8 and 6.1.1.4'
F F 0.0727 0.0534 'International Tables Vol C Tables 4.2.6.8 and 6.1.1.4'
N N 0.0311 0.0180 'International Tables Vol C Tables 4.2.6.8 and 6.1.1.4'
O O 0.0492 0.0322 'International Tables Vol C Tables 4.2.6.8 and 6.1.1.4'

loop_
_geom_angle_atom_site_label_1
_geom_angle_atom_site_label_2
_geom_angle_atom_site_label_3
_geom_angle
C2 C1 H1 119.9
C2 C1 C6 120.2(6)
C6 C1 H1 119.9
C1 C2 H2 119.1
C1 C2 C3 121.8(7)
C3 C2 H2 119.1
C2 C3 H3 120.4
C4 C3 C2 119.3(6)
C4 C3 H3 120.4
C3 C4 H4 119.0
C3 C4 C5 122.0(6)
C5 C4 H4 119.0
C4 C5 C6 118.0(5)
N1 C5 C4 120.0(12)
N1 C5 C6 121.5(12)
C4A C5A C6A 120.0
C4A C5A N1A 115(3)
C6A C5A N1A 121(3)
C5A C4A H4A 120.0
C3A C4A C5A 120.0
C3A C4A H4A 120.0
C4A C3A H3A 120.0
C4A C3A C2A 120.0
C2A C3A H3A 120.0
C3A C2A H2A 120.0
C1A C2A C3A 120.0
C1A C2A H2A 120.0
C2A C1A H1A 120.0
C6A C1A C2A 120.0
C6A C1A H1A 120.0
C5A C6A C7A 105(3)
C1A C6A C5A 120.0
C1A C6A C7A 134(3)
C1 C6 C5 118.5(5)
C1 C6 C7 121.2(9)
C5 C6 C7 119.5(9)
C6 C7 H7 123.2
C8 C7 C6 113.6(9)
C8 C7 H7 123.2
C6A C7A H7A 116.7
C8A C7A C6A 127(4)
C8A C7A H7A 116.7
C7 C8 C9 117.1(11)
C7 C8 C10 123.3(8)
C10 C8 C9 119.6(11)
C7A C8A C9 126(3)
C7A C8A C10A 106(3)
C9 C8A C10A 127(3)
O1 C9 C8 118.2(6)
O1 C9 C8A 115.7(17)
O2 C9 C8 124.0(6)
O2 C9 C8A 126.3(18)
O2 C9 O1 117.8(3)
C8 C10 C11 117.8(9)
N1 C10 C8 121.8(11)
N1 C10 C11 120.4(9)
C8A C10A C11A 116(3)
N1A C10A C8A 128(4)
N1A C10A C11A 115(3)
C10 C11 H11 108.4
C10 C11 C12 109.0(4)
C10 C11 C13 112.5(5)
C12 C11 H11 108.4
C12 C11 C13 110.0(4)
C13 C11 H11 108.4
C10A C11A H11A 80.8
C10A C11A C12A 104.2(16)
C10A C11A C13 112.8(15)
C12A C11A H11A 99.2
C12A C11A C13 102.0(9)
C13 C11A H11A 150.8
C11 C12 H12 109.5
C20 C12 C11 113.4(4)
C20 C12 H12 109.5
O1 C12 C11 108.8(4)
O1 C12 H12 109.5
O1 C12 C20 105.9(3)
C11A C12A H12A 111.5
C11A C12A C20 110.5(12)
C11A C12A O1 112.7(12)
C20 C12A H12A 111.5
O1 C12A H12A 111.5
O1 C12A C20 98.6(9)
C14 C13 C11 115.5(4)
C14 C13 C11A 150.5(6)
C14 C13 C18 117.8(4)
C18 C13 C11 126.7(4)
C18 C13 C11A 91.4(6)
C13 C14 H14 119.2
C13 C14 C15 121.5(4)
C15 C14 H14 119.2
C14 C15 H15 119.2
C16 C15 C14 121.6(4)
C16 C15 H15 119.2
C15 C16 C17 118.5(4)
C15 C16 C19 120.7(5)
C17 C16 C19 120.8(5)
C16 C17 H17 120.6
C16 C17 C18 118.9(4)
C18 C17 H17 120.6
C13 C18 C17 121.5(4)
C13 C18 H18 119.2
C17 C18 H18 119.2
F1 C19 C16 113.7(5)
F1A C19 C16 112.1(7)
F2 C19 C16 115.7(5)
F2 C19 F1 102.7(8)
F2 C19 F3 106.8(9)
F2A C19 C16 109.3(7)
F2A C19 F1A 106.4(11)
F3 C19 C16 116.1(6)
F3 C19 F1 99.8(8)
F3A C19 C16 112.9(10)
F3A C19 F1A 113.2(13)
F3A C19 F2A 102.1(12)
C21 C20 C12 115.6(4)
C21 C20 C12A 140.6(8)
C21 C20 C25 118.3(4)
C25 C20 C12 126.0(4)
C25 C20 C12A 101.0(8)
C20 C21 H21 120.0
C20 C21 C22 120.1(5)
C22 C21 H21 120.0
C21 C22 H22 119.0
C23 C22 C21 121.9(5)
C23 C22 H22 119.0
C22 C23 C24 118.2(4)
C22 C23 C26 121.4(7)
C24 C23 C26 120.3(7)
C23 C24 H24 119.5
C23 C24 C25 120.9(5)
C25 C24 H24 119.5
C20 C25 C24 120.6(5)
C20 C25 H25 119.7
C24 C25 H25 119.7
C23 C26 H26A 109.5
C23 C26 H26B 109.5
C23 C26 H26C 109.5
H26A C26 H26B 109.5
H26A C26 H26C 109.5
H26B C26 H26C 109.5
C10 N1 C5 118.7(13)
C10A N1A C5A 117(4)
C9 O1 C12 120.3(3)
C9 O1 C12A 116.2(7)

loop_
_geom_bond_atom_site_label_1
_geom_bond_atom_site_label_2
_geom_bond_distance
C1 H1 0.9300
C1 C2 1.351(10)
C1 C6 1.401(9)
C2 H2 0.9300
C2 C3 1.391(11)
C3 H3 0.9300
C3 C4 1.341(10)
C4 H4 0.9300
C4 C5 1.405(8)
C5 C6 1.429(8)
C5 N1 1.336(17)
C5A C4A 1.3900
C5A C6A 1.3900
C5A N1A 1.42(6)
C4A H4A 0.9300
C4A C3A 1.3900
C3A H3A 0.9300
C3A C2A 1.3900
C2A H2A 0.9300
C2A C1A 1.3900
C1A H1A 0.9300
C1A C6A 1.3900
C6A C7A 1.403(19)
C6 C7 1.440(10)
C7 H7 0.9300
C7 C8 1.359(13)
C7A H7A 0.9300
C7A C8A 1.39(2)
C8 C9 1.499(9)
C8 C10 1.413(11)
C8A C9 1.40(2)
C8A C10A 1.40(2)
C9 O1 1.351(4)
C9 O2 1.206(4)
C10 C11 1.525(12)
C10 N1 1.319(17)
C10A C11A 1.50(4)
C10A N1A 1.28(6)
C11 H11 0.9800
C11 C12 1.530(7)
C11 C13 1.544(5)
C11A H11A 1.0455
C11A C12A 1.50(2)
C11A C13 1.584(11)
C12 H12 0.9800
C12 C20 1.495(6)
C12 O1 1.460(5)
C12A H12A 0.9800
C12A C20 1.608(18)
C12A O1 1.502(13)
C13 C14 1.345(7)
C13 C18 1.367(7)
C14 H14 0.9300
C14 C15 1.359(6)
C15 H15 0.9300
C15 C16 1.355(6)
C16 C17 1.374(6)
C16 C19 1.468(6)
C17 H17 0.9300
C17 C18 1.395(6)
C18 H18 0.9300
C19 F1 1.345(9)
C19 F1A 1.34(2)
C19 F2 1.291(10)
C19 F2A 1.33(2)
C19 F3 1.328(11)
C19 F3A 1.24(3)
C20 C21 1.378(7)
C20 C25 1.387(6)
C21 H21 0.9300
C21 C22 1.383(8)
C22 H22 0.9300
C22 C23 1.368(8)
C23 C24 1.369(8)
C23 C26 1.528(7)
C24 H24 0.9300
C24 C25 1.387(7)
C25 H25 0.9300
C26 H26A 0.9600
C26 H26B 0.9600
C26 H26C 0.9600

loop_
_geom_torsion_atom_site_label_1
_geom_torsion_atom_site_label_2
_geom_torsion_atom_site_label_3
_geom_torsion_atom_site_label_4
_geom_torsion
C1 C2 C3 C4 1(2)
C1 C6 C7 C8 -175.8(17)
C2 C1 C6 C5 -3.3(16)
C2 C1 C6 C7 -173.7(12)
C2 C3 C4 C5 -1.2(18)
C3 C4 C5 C6 -0.5(13)
C3 C4 C5 N1 -173(2)
C4 C5 C6 C1 2.7(12)
C4 C5 C6 C7 173.3(10)
C4 C5 N1 C10 179.2(8)
C5 C6 C7 C8 13.9(19)
C5A C4A C3A C2A 0.0
C5A C6A C7A C8A -50(6)
C4A C5A C6A C1A 0.0
C4A C5A C6A C7A -167(4)
C4A C5A N1A C10A -174(3)
C4A C3A C2A C1A 0.0
C3A C2A C1A C6A 0.0
C2A C1A C6A C5A 0.0
C2A C1A C6A C7A 163(5)
C1A C6A C7A C8A 145(6)
C6A C5A C4A C3A 0.0
C6A C5A N1A C10A -17(6)
C6A C7A C8A C9 -157(7)
C6A C7A C8A C10A 35(10)
C6 C1 C2 C3 2(2)
C6 C5 N1 C10 7(2)
C6 C7 C8 C9 174.6(17)
C6 C7 C8 C10 -7(3)
C7 C8 C9 O1 168.7(15)
C7 C8 C9 O2 -13(3)
C7 C8 C10 C11 178.8(19)
C7 C8 C10 N1 1(3)
C7A C8A C9 O1 -169(7)
C7A C8A C9 O2 16(12)
C7A C8A C10A C11A -177(4)
C7A C8A C10A N1A -6(10)
C8 C9 O1 C12 -15.5(16)
C8 C10 C11 C12 36.4(16)
C8 C10 C11 C13 158.7(16)
C8 C10 N1 C5 0(2)
C8A C9 O1 C12A 22(5)
C8A C10A C11A C12A -41(5)
C8A C10A C11A C13 -151(5)
C8A C10A N1A C5A -1(8)
C9 C8 C10 C11 -3(3)
C9 C8 C10 N1 178.6(15)
C9 C8A C10A C11A 15(11)
C9 C8A C10A N1A -174(6)
C10 C8 C9 O1 -9(3)
C10 C8 C9 O2 169.0(14)
C10 C11 C12 C20 -174.9(5)
C10 C11 C12 O1 -57.3(6)
C10 C11 C13 C14 117.5(5)
C10 C11 C13 C18 -61.0(6)
C10A C8A C9 O1 -4(11)
C10A C8A C9 O2 -178(6)
C10A C11A C12A C20 168.3(14)
C10A C11A C12A O1 59.1(18)
C10A C11A C13 C14 84.0(19)
C10A C11A C13 C18 -103.1(15)
C11 C10 N1 C5 -178.5(12)
C11 C12 C20 C21 -125.1(5)
C11 C12 C20 C25 59.1(6)
C11 C12 O1 C9 49.6(5)
C11 C13 C14 C15 -177.0(5)
C11 C13 C18 C17 177.9(4)
C11A C10A N1A C5A 170(3)
C11A C12A C20 C21 -31.2(15)
C11A C12A C20 C25 143.9(10)
C11A C12A O1 C9 -53.0(15)
C11A C13 C14 C15 173.6(11)
C11A C13 C18 C17 -176.6(7)
C12 C11 C13 C14 -120.8(5)
C12 C11 C13 C18 60.8(6)
C12 C20 C21 C22 -175.8(4)
C12 C20 C25 C24 175.8(4)
C12A C11A C13 C14 -27.2(18)
C12A C11A C13 C18 145.7(10)
C12A C20 C21 C22 174.9(8)
C12A C20 C25 C24 -176.4(6)
C13 C11 C12 C20 61.4(5)
C13 C11 C12 O1 179.0(3)
C13 C11A C12A C20 -74.1(12)
C13 C11A C12A O1 176.6(10)
C13 C14 C15 C16 -2.4(9)
C14 C13 C18 C17 -0.5(7)
C14 C15 C16 C17 2.0(8)
C14 C15 C16 C19 -178.5(5)
C15 C16 C17 C18 -0.9(7)
C15 C16 C19 F1 44.4(9)
C15 C16 C19 F1A -17.6(12)
C15 C16 C19 F2 -74.2(11)
C15 C16 C19 F2A -135.3(12)
C15 C16 C19 F3 159.4(9)
C15 C16 C19 F3A 111.7(13)
C16 C17 C18 C13 0.2(7)
C17 C16 C19 F1 -136.1(8)
C17 C16 C19 F1A 161.9(11)
C17 C16 C19 F2 105.3(10)
C17 C16 C19 F2A 44.2(12)
C17 C16 C19 F3 -21.1(10)
C17 C16 C19 F3A -68.8(13)
C18 C13 C14 C15 1.6(8)
C19 C16 C17 C18 179.6(5)
C20 C12 O1 C9 171.8(3)
C20 C12A O1 C9 -169.6(5)
C20 C21 C22 C23 0.1(8)
C21 C20 C25 C24 0.1(6)
C21 C22 C23 C24 -0.9(8)
C21 C22 C23 C26 176.3(5)
C22 C23 C24 C25 1.4(7)
C23 C24 C25 C20 -1.0(7)
C25 C20 C21 C22 0.3(7)
C26 C23 C24 C25 -175.9(5)
N1 C5 C6 C1 174.7(16)
N1 C5 C6 C7 -14.8(18)
N1 C10 C11 C12 -145.4(6)
N1 C10 C11 C13 -23.0(7)
N1A C5A C4A C3A 157(5)
N1A C5A C6A C1A -156(5)
N1A C5A C6A C7A 37(4)
N1A C10A C11A C12A 147(3)
N1A C10A C11A C13 37(3)
O1 C12 C20 C21 115.6(4)
O1 C12 C20 C25 -60.2(6)
O1 C12A C20 C21 87.0(11)
O1 C12A C20 C25 -97.9(9)
O2 C9 O1 C12 166.0(4)
O2 C9 O1 C12A -163.0(9)
